data_4311647
loop_
_publ_author_name
'Iliya Todorov'
'Slavi C. Sevov'

_publ_section_title
;
 Heavy-Metal Aromatic Rings: Cyclopentadienyl Anion Analogues Sn56- and
 Pb56- in the Zintl Phases Na8BaPb6, Na8BaSn6, and Na8EuSn6
;
_journal_name_full 'Inorganic Chemistry'
_journal_page_first 6490
_journal_page_last 6494
_journal_paper_doi 10.1021/ic0491837
_journal_volume 43
_journal_year 2004
_chemical_formula_moiety Na8BaPb6
_chemical_formula_sum 'Ba Na8 Pb6'
_chemical_formula_weight 1564.40
_chemical_name_common Na8BaPb6
_chemical_name_systematic
; 
 ? 
;
_space_group_IT_number 11
_symmetry_cell_setting monoclinic
_symmetry_space_group_name_Hall '-P 2yb'
_symmetry_space_group_name_H-M 'P 1 21/m 1'
_atom_sites_solution_hydrogens geom
_atom_sites_solution_primary direct
_atom_sites_solution_secondary difmap
_audit_creation_method SHELXL-97
_cell_angle_alpha 90.00
_cell_angle_beta 108.081(10)
_cell_angle_gamma 90.00
_cell_formula_units_Z 2
_cell_length_a 13.1174(10)
_cell_length_b 5.3587(10)
_cell_length_c 16.1769(10)
_cell_measurement_reflns_used 25
_cell_measurement_temperature 293(2)
_cell_measurement_theta_max 14.47
_cell_measurement_theta_min 12.92
_cell_volume 1081.0(2)
_computing_cell_refinement CAD4_(Enraf-Nonius,_1977
_computing_data_collection CAD4_(Enraf-Nonius,_1977
_computing_data_reduction SDS_Package_(Enraf-Nonius,_1985
_computing_molecular_graphics 'SHELXTL (Siemens, 1994)'
_computing_publication_material 'SHELXTL (Siemens, 1994)'
_computing_structure_refinement 'SHELXL-97 (Sheldrick, 1997)'
_computing_structure_solution 'SHELXS-97 (Sheldrick, 1990)'
_diffrn_ambient_temperature 293(2)
_diffrn_measured_fraction_theta_full 0.999
_diffrn_measured_fraction_theta_max 0.999
_diffrn_measurement_device_type Enraf_Nonius_CAD4
_diffrn_measurement_method omega-2theta
_diffrn_radiation_monochromator graphite
_diffrn_radiation_source 'fine-focus sealed tube'
_diffrn_radiation_type MoK\a
_diffrn_radiation_wavelength 0.71073
_diffrn_reflns_av_R_equivalents 0.0470
_diffrn_reflns_av_sigmaI/netI 0.0329
_diffrn_reflns_limit_h_max 14
_diffrn_reflns_limit_h_min -15
_diffrn_reflns_limit_k_max 6
_diffrn_reflns_limit_k_min 0
_diffrn_reflns_limit_l_max 19
_diffrn_reflns_limit_l_min 0
_diffrn_reflns_number 2200
_diffrn_reflns_theta_full 24.97
_diffrn_reflns_theta_max 24.97
_diffrn_reflns_theta_min 2.40
_diffrn_standards_interval_count 200
_diffrn_standards_interval_time 120
_diffrn_standards_number 3
_exptl_absorpt_coefficient_mu 48.471
_exptl_absorpt_correction_type none
_exptl_crystal_colour black
_exptl_crystal_density_diffrn 4.806
_exptl_crystal_density_meas ?
_exptl_crystal_density_method .
_exptl_crystal_description bar
_exptl_crystal_F_000 1272
_exptl_crystal_size_max 0.24
_exptl_crystal_size_mid 0.1
_exptl_crystal_size_min 0.1
_refine_diff_density_max 4.702
_refine_diff_density_min -2.445
_refine_diff_density_rms 0.534
_refine_ls_extinction_coef 0.00147(17)
_refine_ls_extinction_expression Fc^*^=kFc[1+0.001xFc^2^\l^3^/sin(2\q)]^-1/4^
_refine_ls_extinction_method SHELXL
_refine_ls_goodness_of_fit_ref 1.089
_refine_ls_hydrogen_treatment mixed
_refine_ls_matrix_type full
_refine_ls_number_parameters 106
_refine_ls_number_reflns 2122
_refine_ls_number_restraints 0
_refine_ls_restrained_S_all 1.089
_refine_ls_R_factor_all 0.0541
_refine_ls_R_factor_gt 0.0475
_refine_ls_shift/su_max 0.000
_refine_ls_shift/su_mean 0.000
_refine_ls_structure_factor_coef Fsqd
_refine_ls_weighting_details 'calc w=1/[\s^2^(Fo^2^)+(0.0852P)^2^+26.7677P] where P=(Fo^2^+2Fc^2^)/3'
_refine_ls_weighting_scheme calc
_refine_ls_wR_factor_gt 0.1293
_refine_ls_wR_factor_ref 0.1336
_reflns_number_gt 1875
_reflns_number_total 2122
_reflns_threshold_expression >2sigma(I)
_cod_data_source_file ic0491837si20040622_050553_1.cif
_cod_data_source_block Na8BaPb6
_cod_database_code 4311647

loop_
_symmetry_equiv_pos_as_xyz
'x, y, z'
'-x, y+1/2, -z'
'-x, -y, -z'
'x, -y-1/2, z'

loop_
_atom_site_label
_atom_site_type_symbol
_atom_site_fract_x
_atom_site_fract_y
_atom_site_fract_z
_atom_site_U_iso_or_equiv
_atom_site_adp_type
_atom_site_occupancy
_atom_site_symmetry_multiplicity
_atom_site_calc_flag
_atom_site_refinement_flags
_atom_site_disorder_assembly
_atom_site_disorder_group
Pb1 Pb 0.27165(7) 0.2500 0.85314(6) 0.0205(3) Uani 1 2 d S . .
Pb2 Pb 0.50018(7) 0.2500 0.84217(6) 0.0207(3) Uani 1 2 d S . .
Pb3 Pb 0.49016(7) 0.2500 0.64813(6) 0.0209(3) Uani 1 2 d S . .
Pb4 Pb 0.25501(8) 0.2500 0.53781(6) 0.0226(3) Uani 1 2 d S . .
Pb5 Pb 0.11923(7) 0.2500 0.66205(6) 0.0213(3) Uani 1 2 d S . .
Pb6 Pb 0.11921(7) 0.2500 0.15527(7) 0.0252(3) Uani 1 2 d S . .
Ba1 Ba 0.33642(10) 0.7500 0.71060(8) 0.0148(3) Uani 1 2 d S . .
Na1 Na 0.5965(9) 0.2500 0.0498(7) 0.032(3) Uani 1 2 d S . .
Na2 Na 0.6110(10) 0.2500 0.5032(8) 0.044(3) Uani 1 2 d S . .
Na3 Na 0.9105(10) 0.2500 0.4773(10) 0.052(4) Uani 1 2 d S . .
Na4 Na 0.8871(12) 0.2500 0.1966(11) 0.064(4) Uani 1 2 d S . .
Na5 Na 0.3379(12) 0.2500 0.0883(12) 0.066(4) Uani 1 2 d S . .
Na6 Na 0.6456(12) 0.7500 0.6770(13) 0.075(5) Uani 1 2 d S . .
Na7 Na 0.2630(15) 0.7500 0.2045(15) 0.030(7) Uani 0.51(4) 2 d SP . .
Na71 Na 0.116(3) 0.7500 0.293(4) 0.13(2) Uani 0.49(4) 2 d SP . .
Na8 Na 0.043(3) 0.2500 0.937(3) 0.082(14) Uani 0.53(4) 2 d SP . .
Na81 Na 0.882(3) 0.2500 0.993(3) 0.15(3) Uani 0.47(4) 2 d SP . .

loop_
_atom_site_aniso_label
_atom_site_aniso_U_11
_atom_site_aniso_U_22
_atom_site_aniso_U_33
_atom_site_aniso_U_23
_atom_site_aniso_U_13
_atom_site_aniso_U_12
Pb1 0.0238(5) 0.0215(5) 0.0179(5) 0.000 0.0091(4) 0.000
Pb2 0.0188(5) 0.0245(5) 0.0155(5) 0.000 0.0007(3) 0.000
Pb3 0.0204(5) 0.0237(5) 0.0227(5) 0.000 0.0127(4) 0.000
Pb4 0.0274(5) 0.0222(5) 0.0181(5) 0.000 0.0068(4) 0.000
Pb5 0.0159(5) 0.0276(5) 0.0196(5) 0.000 0.0044(4) 0.000
Pb6 0.0202(5) 0.0273(6) 0.0313(6) 0.000 0.0126(4) 0.000
Ba1 0.0172(7) 0.0155(7) 0.0125(6) 0.000 0.0058(5) 0.000
Na1 0.050(7) 0.022(5) 0.017(5) 0.000 0.001(5) 0.000
Na2 0.047(7) 0.052(8) 0.046(7) 0.000 0.034(6) 0.000
Na3 0.035(7) 0.028(6) 0.072(10) 0.000 -0.016(6) 0.000
Na4 0.058(9) 0.066(10) 0.086(11) 0.000 0.051(8) 0.000
Na5 0.056(9) 0.055(9) 0.106(13) 0.000 0.055(9) 0.000
Na6 0.045(8) 0.063(11) 0.107(14) 0.000 0.006(9) 0.000
Na7 0.019(11) 0.013(10) 0.045(14) 0.000 -0.010(9) 0.000
Na71 0.04(2) 0.11(4) 0.23(6) 0.000 0.05(3) 0.000
Na8 0.06(2) 0.037(17) 0.13(3) 0.000 0.000(19) 0.000
Na81 0.04(2) 0.32(9) 0.05(2) 0.000 -0.030(17) 0.000

loop_
_atom_type_symbol
_atom_type_description
_atom_type_scat_dispersion_real
_atom_type_scat_dispersion_imag
_atom_type_scat_source
Na Na 0.0362 0.0249 'International Tables Vol C Tables 4.2.6.8 and 6.1.1.4'
Ba Ba -0.3244 2.2819 'International Tables Vol C Tables 4.2.6.8 and 6.1.1.4'
Pb Pb -3.3944 10.1111 'International Tables Vol C Tables 4.2.6.8 and 6.1.1.4'

loop_
_geom_angle_atom_site_label_1
_geom_angle_atom_site_label_2
_geom_angle_atom_site_label_3
_geom_angle
_geom_angle_site_symmetry_1
_geom_angle_site_symmetry_3
_geom_angle_publ_flag
Pb2 Pb1 Pb5 106.32(4) . . ?
Pb2 Pb1 Na1 69.5(2) . 3_666 ?
Pb5 Pb1 Na1 123.39(15) . 3_666 ?
Pb2 Pb1 Na1 69.5(2) . 3_656 ?
Pb5 Pb1 Na1 123.39(15) . 3_656 ?
Na1 Pb1 Na1 108.1(3) 3_666 3_656 ?
Pb2 Pb1 Na4 122.4(2) . 3_656 ?
Pb5 Pb1 Na4 66.5(3) . 3_656 ?
Na1 Pb1 Na4 163.8(3) 3_666 3_656 ?
Na1 Pb1 Na4 70.1(3) 3_656 3_656 ?
Pb2 Pb1 Na4 122.4(2) . 3_666 ?
Pb5 Pb1 Na4 66.5(3) . 3_666 ?
Na1 Pb1 Na4 70.1(3) 3_666 3_666 ?
Na1 Pb1 Na4 163.8(3) 3_656 3_666 ?
Na4 Pb1 Na4 106.9(4) 3_656 3_666 ?
Pb2 Pb1 Na5 98.1(2) . 1_556 ?
Pb5 Pb1 Na5 155.6(2) . 1_556 ?
Na1 Pb1 Na5 65.3(2) 3_666 1_556 ?
Na1 Pb1 Na5 65.3(2) 3_656 1_556 ?
Na4 Pb1 Na5 100.5(3) 3_656 1_556 ?
Na4 Pb1 Na5 100.5(3) 3_666 1_556 ?
Pb2 Pb1 Na8 162.6(6) . . ?
Pb5 Pb1 Na8 91.1(6) . . ?
Na1 Pb1 Na8 101.1(4) 3_666 . ?
Na1 Pb1 Na8 101.1(4) 3_656 . ?
Na4 Pb1 Na8 64.3(3) 3_656 . ?
Na4 Pb1 Na8 64.3(3) 3_666 . ?
Na5 Pb1 Na8 64.5(6) 1_556 . ?
Pb2 Pb1 Ba1 63.69(3) . 1_545 ?
Pb5 Pb1 Ba1 66.02(3) . 1_545 ?
Na1 Pb1 Ba1 132.6(2) 3_666 1_545 ?
Na1 Pb1 Ba1 62.26(17) 3_656 1_545 ?
Na4 Pb1 Ba1 61.8(2) 3_656 1_545 ?
Na4 Pb1 Ba1 131.3(3) 3_666 1_545 ?
Na5 Pb1 Ba1 127.60(10) 1_556 1_545 ?
Na8 Pb1 Ba1 126.1(3) . 1_545 ?
Pb2 Pb1 Ba1 63.69(3) . . ?
Pb5 Pb1 Ba1 66.02(3) . . ?
Na1 Pb1 Ba1 62.26(17) 3_666 . ?
Na1 Pb1 Ba1 132.6(2) 3_656 . ?
Na4 Pb1 Ba1 131.3(3) 3_656 . ?
Na4 Pb1 Ba1 61.8(2) 3_666 . ?
Na5 Pb1 Ba1 127.60(10) 1_556 . ?
Na8 Pb1 Ba1 126.1(3) . . ?
Ba1 Pb1 Ba1 89.70(4) 1_545 . ?
Pb1 Pb2 Pb3 108.93(4) . . ?
Pb1 Pb2 Na1 90.8(2) . 1_556 ?
Pb3 Pb2 Na1 160.3(2) . 1_556 ?
Pb1 Pb2 Na5 120.4(2) . 3_666 ?
Pb3 Pb2 Na5 99.3(3) . 3_666 ?
Na1 Pb2 Na5 69.4(3) 1_556 3_666 ?
Pb1 Pb2 Na5 120.4(2) . 3_656 ?
Pb3 Pb2 Na5 99.3(3) . 3_656 ?
Na1 Pb2 Na5 69.4(3) 1_556 3_656 ?
Na5 Pb2 Na5 104.6(4) 3_666 3_656 ?
Pb1 Pb2 Na7 171.0(4) . 3_666 ?
Pb3 Pb2 Na7 62.1(4) . 3_666 ?
Na1 Pb2 Na7 98.2(4) 1_556 3_666 ?
Na5 Pb2 Na7 63.5(3) 3_666 3_666 ?
Na5 Pb2 Na7 63.5(3) 3_656 3_666 ?
Pb1 Pb2 Na1 58.50(17) . 3_666 ?
Pb3 Pb2 Na1 125.10(14) . 3_666 ?
Na1 Pb2 Na1 65.1(2) 1_556 3_666 ?
Na5 Pb2 Na1 62.2(3) 3_666 3_666 ?
Na5 Pb2 Na1 134.4(3) 3_656 3_666 ?
Na7 Pb2 Na1 125.6(2) 3_666 3_666 ?
Pb1 Pb2 Na1 58.50(17) . 3_656 ?
Pb3 Pb2 Na1 125.10(14) . 3_656 ?
Na1 Pb2 Na1 65.1(2) 1_556 3_656 ?
Na5 Pb2 Na1 134.4(3) 3_666 3_656 ?
Na5 Pb2 Na1 62.2(3) 3_656 3_656 ?
Na7 Pb2 Na1 125.6(2) 3_666 3_656 ?
Na1 Pb2 Na1 95.0(3) 3_666 3_656 ?
Pb1 Pb2 Ba1 68.03(3) . 1_545 ?
Pb3 Pb2 Ba1 65.16(3) . 1_545 ?
Na1 Pb2 Ba1 125.28(10) 1_556 1_545 ?
Na5 Pb2 Ba1 164.4(3) 3_666 1_545 ?
Na5 Pb2 Ba1 79.0(3) 3_656 1_545 ?
Na7 Pb2 Ba1 106.3(2) 3_666 1_545 ?
Na1 Pb2 Ba1 126.00(17) 3_666 1_545 ?
Na1 Pb2 Ba1 60.81(14) 3_656 1_545 ?
Pb1 Pb2 Ba1 68.03(3) . . ?
Pb3 Pb2 Ba1 65.16(3) . . ?
Na1 Pb2 Ba1 125.28(10) 1_556 . ?
Na5 Pb2 Ba1 79.0(3) 3_666 . ?
Na5 Pb2 Ba1 164.4(3) 3_656 . ?
Na7 Pb2 Ba1 106.3(2) 3_666 . ?
Na1 Pb2 Ba1 60.81(14) 3_666 . ?
Na1 Pb2 Ba1 126.00(17) 3_656 . ?
Ba1 Pb2 Ba1 93.71(4) 1_545 . ?
Pb4 Pb3 Pb2 108.06(4) . . ?
Pb4 Pb3 Na2 102.2(2) . . ?
Pb2 Pb3 Na2 149.7(2) . . ?
Pb4 Pb3 Na6 123.4(2) . 1_545 ?
Pb2 Pb3 Na6 91.5(4) . 1_545 ?
Na2 Pb3 Na6 71.4(4) . 1_545 ?
Pb4 Pb3 Na6 123.4(2) . . ?
Pb2 Pb3 Na6 91.5(4) . . ?
Na2 Pb3 Na6 71.4(4) . . ?
Na6 Pb3 Na6 108.0(4) 1_545 . ?
Pb4 Pb3 Na7 171.6(4) . 3_666 ?
Pb2 Pb3 Na7 63.5(4) . 3_666 ?
Na2 Pb3 Na7 86.2(5) . 3_666 ?
Na6 Pb3 Na7 59.1(3) 1_545 3_666 ?
Na6 Pb3 Na7 59.1(3) . 3_666 ?
Pb4 Pb3 Na2 60.54(18) . 3_656 ?
Pb2 Pb3 Na2 125.46(16) . 3_656 ?
Na2 Pb3 Na2 70.4(2) . 3_656 ?
Na6 Pb3 Na2 64.8(3) 1_545 3_656 ?
Na6 Pb3 Na2 141.3(4) . 3_656 ?
Na7 Pb3 Na2 123.5(3) 3_666 3_656 ?
Pb4 Pb3 Na2 60.54(18) . 3_666 ?
Pb2 Pb3 Na2 125.46(16) . 3_666 ?
Na2 Pb3 Na2 70.4(2) . 3_666 ?
Na6 Pb3 Na2 141.3(4) 1_545 3_666 ?
Na6 Pb3 Na2 64.8(3) . 3_666 ?
Na7 Pb3 Na2 123.5(3) 3_666 3_666 ?
Na2 Pb3 Na2 96.4(3) 3_656 3_666 ?
Pb4 Pb3 Ba1 67.62(3) . . ?
Pb2 Pb3 Ba1 64.94(3) . . ?
Na2 Pb3 Ba1 129.60(8) . . ?
Na6 Pb3 Ba1 156.5(4) 1_545 . ?
Na6 Pb3 Ba1 74.8(3) . . ?
Na7 Pb3 Ba1 107.1(3) 3_666 . ?
Na2 Pb3 Ba1 127.74(18) 3_656 . ?
Na2 Pb3 Ba1 61.71(16) 3_666 . ?
Pb4 Pb3 Ba1 67.62(3) . 1_545 ?
Pb2 Pb3 Ba1 64.94(3) . 1_545 ?
Na2 Pb3 Ba1 129.60(8) . 1_545 ?
Na6 Pb3 Ba1 74.8(3) 1_545 1_545 ?
Na6 Pb3 Ba1 156.5(4) . 1_545 ?
Na7 Pb3 Ba1 107.1(3) 3_666 1_545 ?
Na2 Pb3 Ba1 61.71(16) 3_656 1_545 ?
Na2 Pb3 Ba1 127.74(18) 3_666 1_545 ?
Ba1 Pb3 Ba1 93.50(4) . 1_545 ?
Pb3 Pb4 Pb5 107.70(4) . . ?
Pb3 Pb4 Na2 67.8(2) . 3_666 ?
Pb5 Pb4 Na2 124.80(16) . 3_666 ?
Pb3 Pb4 Na2 67.8(2) . 3_656 ?
Pb5 Pb4 Na2 124.80(16) . 3_656 ?
Na2 Pb4 Na2 104.8(3) 3_666 3_656 ?
Pb3 Pb4 Na3 123.25(17) . 3_656 ?
Pb5 Pb4 Na3 64.0(3) . 3_656 ?
Na2 Pb4 Na3 165.2(3) 3_666 3_656 ?
Na2 Pb4 Na3 73.8(3) 3_656 3_656 ?
Pb3 Pb4 Na3 123.25(17) . 3_666 ?
Pb5 Pb4 Na3 64.0(3) . 3_666 ?
Na2 Pb4 Na3 73.8(3) 3_666 3_666 ?
Na2 Pb4 Na3 165.2(3) 3_656 3_666 ?
Na3 Pb4 Na3 103.6(4) 3_656 3_666 ?
Pb3 Pb4 Ba1 64.18(3) . . ?
Pb5 Pb4 Ba1 66.68(3) . . ?
Na2 Pb4 Ba1 62.51(19) 3_666 . ?
Na2 Pb4 Ba1 131.5(2) 3_656 . ?
Na3 Pb4 Ba1 129.6(3) 3_656 . ?
Na3 Pb4 Ba1 61.5(2) 3_666 . ?
Pb3 Pb4 Ba1 64.18(3) . 1_545 ?
Pb5 Pb4 Ba1 66.68(3) . 1_545 ?
Na2 Pb4 Ba1 131.5(2) 3_666 1_545 ?
Na2 Pb4 Ba1 62.51(19) 3_656 1_545 ?
Na3 Pb4 Ba1 61.5(2) 3_656 1_545 ?
Na3 Pb4 Ba1 129.6(3) 3_666 1_545 ?
Ba1 Pb4 Ba1 90.31(4) . 1_545 ?
Pb4 Pb5 Pb1 108.98(4) . . ?
Pb4 Pb5 Na3 84.0(3) . 1_455 ?
Pb1 Pb5 Na3 167.0(3) . 1_455 ?
Pb4 Pb5 Na71 153.4(11) . 3_566 ?
Pb1 Pb5 Na71 97.6(11) . 3_566 ?
Na3 Pb5 Na71 69.3(11) 1_455 3_566 ?
Pb4 Pb5 Na3 62.8(2) . 3_656 ?
Pb1 Pb5 Na3 123.81(17) . 3_656 ?
Na3 Pb5 Na3 61.6(2) 1_455 3_656 ?
Na71 Pb5 Na3 102.5(7) 3_566 3_656 ?
Pb4 Pb5 Na3 62.8(2) . 3_666 ?
Pb1 Pb5 Na3 123.80(17) . 3_666 ?
Na3 Pb5 Na3 61.6(2) 1_455 3_666 ?
Na71 Pb5 Na3 102.5(7) 3_566 3_666 ?
Na3 Pb5 Na3 102.1(4) 3_656 3_666 ?
Pb4 Pb5 Na4 123.87(19) . 3_666 ?
Pb1 Pb5 Na4 59.7(3) . 3_666 ?
Na3 Pb5 Na4 113.4(3) 1_455 3_666 ?
Na71 Pb5 Na4 69.8(7) 3_566 3_666 ?
Na3 Pb5 Na4 172.2(3) 3_656 3_666 ?
Na3 Pb5 Na4 79.2(3) 3_666 3_666 ?
Pb4 Pb5 Na4 123.87(19) . 3_656 ?
Pb1 Pb5 Na4 59.7(3) . 3_656 ?
Na3 Pb5 Na4 113.4(3) 1_455 3_656 ?
Na71 Pb5 Na4 69.8(7) 3_566 3_656 ?
Na3 Pb5 Na4 79.2(3) 3_656 3_656 ?
Na3 Pb5 Na4 172.2(3) 3_666 3_656 ?
Na4 Pb5 Na4 98.4(4) 3_666 3_656 ?
Pb4 Pb5 Ba1 65.58(3) . 1_545 ?
Pb1 Pb5 Ba1 65.62(3) . 1_545 ?
Na3 Pb5 Ba1 122.19(16) 1_455 1_545 ?
Na71 Pb5 Ba1 129.0(5) 3_566 1_545 ?
Na3 Pb5 Ba1 60.89(18) 3_656 1_545 ?
Na3 Pb5 Ba1 127.4(2) 3_666 1_545 ?
Na4 Pb5 Ba1 124.4(3) 3_666 1_545 ?
Na4 Pb5 Ba1 60.0(2) 3_656 1_545 ?
Pb4 Pb5 Ba1 65.58(3) . . ?
Pb1 Pb5 Ba1 65.62(3) . . ?
Na3 Pb5 Ba1 122.18(16) 1_455 . ?
Na71 Pb5 Ba1 129.0(5) 3_566 . ?
Na3 Pb5 Ba1 127.4(2) 3_656 . ?
Na3 Pb5 Ba1 60.89(18) 3_666 . ?
Na4 Pb5 Ba1 60.0(2) 3_666 . ?
Na4 Pb5 Ba1 124.4(3) 3_656 . ?
Ba1 Pb5 Ba1 89.35(4) 1_545 . ?
Na7 Pb6 Na7 112.0(5) 1_545 . ?
Na7 Pb6 Na4 116.9(4) 1_545 1_455 ?
Na7 Pb6 Na4 116.9(4) . 1_455 ?
Na7 Pb6 Na8 102.6(5) 1_545 1_554 ?
Na7 Pb6 Na8 102.6(5) . 1_554 ?
Na4 Pb6 Na8 102.8(6) 1_455 1_554 ?
Na7 Pb6 Na5 65.7(4) 1_545 . ?
Na7 Pb6 Na5 65.7(4) . . ?
Na4 Pb6 Na5 173.2(4) 1_455 . ?
Na8 Pb6 Na5 70.5(7) 1_554 . ?
Na7 Pb6 Na81 121.0(4) 1_545 1_454 ?
Na7 Pb6 Na81 121.0(4) . 1_454 ?
Na4 Pb6 Na81 58.5(9) 1_455 1_454 ?
Na8 Pb6 Na81 44.2(10) 1_554 1_454 ?
Na5 Pb6 Na81 114.7(9) . 1_454 ?
Na7 Pb6 Na6 59.4(3) 1_545 3_666 ?
Na7 Pb6 Na6 59.4(3) . 3_666 ?
Na4 Pb6 Na6 119.9(4) 1_455 3_666 ?
Na8 Pb6 Na6 137.3(7) 1_554 3_666 ?
Na5 Pb6 Na6 66.8(5) . 3_666 ?
Na81 Pb6 Na6 178.5(9) 1_454 3_666 ?
Na7 Pb6 Na8 72.4(5) 1_545 3_556 ?
Na7 Pb6 Na8 169.4(8) . 3_556 ?
Na4 Pb6 Na8 66.7(7) 1_455 3_556 ?
Na8 Pb6 Na8 66.8(9) 1_554 3_556 ?
Na5 Pb6 Na8 109.6(7) . 3_556 ?
Na81 Pb6 Na8 51.2(4) 1_454 3_556 ?
Na6 Pb6 Na8 128.7(4) 3_666 3_556 ?
Na7 Pb6 Na8 169.4(8) 1_545 3_566 ?
Na7 Pb6 Na8 72.4(5) . 3_566 ?
Na4 Pb6 Na8 66.7(7) 1_455 3_566 ?
Na8 Pb6 Na8 66.8(9) 1_554 3_566 ?
Na5 Pb6 Na8 109.6(7) . 3_566 ?
Na81 Pb6 Na8 51.2(4) 1_454 3_566 ?
Na6 Pb6 Na8 128.7(4) 3_666 3_566 ?
Na8 Pb6 Na8 101.6(8) 3_556 3_566 ?
Na7 Pb6 Na71 47.8(8) 1_545 1_545 ?
Na7 Pb6 Na71 127.0(9) . 1_545 ?
Na4 Pb6 Na71 71.2(6) 1_455 1_545 ?
Na8 Pb6 Na71 127.7(9) 1_554 1_545 ?
Na5 Pb6 Na71 112.7(6) . 1_545 ?
Na81 Pb6 Na71 107.7(8) 1_454 1_545 ?
Na6 Pb6 Na71 71.4(7) 3_666 1_545 ?
Na8 Pb6 Na71 63.3(10) 3_556 1_545 ?
Na8 Pb6 Na71 137.8(9) 3_566 1_545 ?
Na7 Pb6 Na71 127.0(9) 1_545 . ?
Na7 Pb6 Na71 47.8(8) . . ?
Na4 Pb6 Na71 71.2(6) 1_455 . ?
Na8 Pb6 Na71 127.7(9) 1_554 . ?
Na5 Pb6 Na71 112.7(6) . . ?
Na81 Pb6 Na71 107.7(8) 1_454 . ?
Na6 Pb6 Na71 71.4(7) 3_666 . ?
Na8 Pb6 Na71 137.8(9) 3_556 . ?
Na8 Pb6 Na71 63.3(10) 3_566 . ?
Na71 Pb6 Na71 100.2(17) 1_545 . ?
Na7 Pb6 Na81 55.1(6) 1_545 3_656 ?
Na7 Pb6 Na81 131.7(8) . 3_656 ?
Na4 Pb6 Na81 108.6(7) 1_455 3_656 ?
Na8 Pb6 Na81 50.2(5) 1_554 3_656 ?
Na5 Pb6 Na81 67.3(7) . 3_656 ?
Na81 Pb6 Na81 70.6(8) 1_454 3_656 ?
Na6 Pb6 Na81 110.3(5) 3_666 3_656 ?
Na8 Pb6 Na81 42.3(9) 3_556 3_656 ?
Na8 Pb6 Na81 114.6(7) 3_566 3_656 ?
Na71 Pb6 Na81 81.6(10) 1_545 3_656 ?
Na71 Pb6 Na81 177.9(9) . 3_656 ?
Pb2 Ba1 Pb2 93.71(4) 1_565 . ?
Pb2 Ba1 Pb3 49.90(2) 1_565 1_565 ?
Pb2 Ba1 Pb3 114.75(4) . 1_565 ?
Pb2 Ba1 Pb3 114.75(4) 1_565 . ?
Pb2 Ba1 Pb3 49.90(2) . . ?
Pb3 Ba1 Pb3 93.50(4) 1_565 . ?
Pb2 Ba1 Na4 99.21(19) 1_565 3_666 ?
Pb2 Ba1 Na4 99.21(19) . 3_666 ?
Pb3 Ba1 Na4 133.25(2) 1_565 3_666 ?
Pb3 Ba1 Na4 133.25(2) . 3_666 ?
Pb2 Ba1 Na3 133.11(2) 1_565 3_666 ?
Pb2 Ba1 Na3 133.11(2) . 3_666 ?
Pb3 Ba1 Na3 100.92(18) 1_565 3_666 ?
Pb3 Ba1 Na3 100.92(18) . 3_666 ?
Na4 Ba1 Na3 74.3(4) 3_666 3_666 ?
Pb2 Ba1 Na1 59.10(10) 1_565 3_666 ?
Pb2 Ba1 Na1 59.10(10) . 3_666 ?
Pb3 Ba1 Na1 108.39(13) 1_565 3_666 ?
Pb3 Ba1 Na1 108.39(12) . 3_666 ?
Na4 Ba1 Na1 62.2(3) 3_666 3_666 ?
Na3 Ba1 Na1 136.5(3) 3_666 3_666 ?
Pb2 Ba1 Na2 107.11(13) 1_565 3_666 ?
Pb2 Ba1 Na2 107.11(13) . 3_666 ?
Pb3 Ba1 Na2 58.03(10) 1_565 3_666 ?
Pb3 Ba1 Na2 58.03(10) . 3_666 ?
Na4 Ba1 Na2 141.0(3) 3_666 3_666 ?
Na3 Ba1 Na2 66.7(3) 3_666 3_666 ?
Na1 Ba1 Na2 156.8(3) 3_666 3_666 ?
Pb2 Ba1 Pb4 83.78(2) 1_565 1_565 ?
Pb2 Ba1 Pb4 157.86(4) . 1_565 ?
Pb3 Ba1 Pb4 48.20(2) 1_565 1_565 ?
Pb3 Ba1 Pb4 111.49(4) . 1_565 ?
Na4 Ba1 Pb4 102.91(19) 3_666 1_565 ?
Na3 Ba1 Pb4 54.30(13) 3_666 1_565 ?
Na1 Ba1 Pb4 134.10(4) 3_666 1_565 ?
Na2 Ba1 Pb4 53.51(10) 3_666 1_565 ?
Pb2 Ba1 Pb4 157.86(4) 1_565 . ?
Pb2 Ba1 Pb4 83.78(2) . . ?
Pb3 Ba1 Pb4 111.49(4) 1_565 . ?
Pb3 Ba1 Pb4 48.20(2) . . ?
Na4 Ba1 Pb4 102.91(19) 3_666 . ?
Na3 Ba1 Pb4 54.30(13) 3_666 . ?
Na1 Ba1 Pb4 134.10(4) 3_666 . ?
Na2 Ba1 Pb4 53.51(10) 3_666 . ?
Pb4 Ba1 Pb4 90.31(4) 1_565 . ?
Pb2 Ba1 Pb1 48.27(2) 1_565 1_565 ?
Pb2 Ba1 Pb1 111.32(4) . 1_565 ?
Pb3 Ba1 Pb1 84.15(2) 1_565 1_565 ?
Pb3 Ba1 Pb1 157.72(4) . 1_565 ?
Na4 Ba1 Pb1 52.90(13) 3_666 1_565 ?
Na3 Ba1 Pb1 101.28(18) 3_666 1_565 ?
Na1 Ba1 Pb1 52.36(9) 3_666 1_565 ?
Na2 Ba1 Pb1 134.68(3) 3_666 1_565 ?
Pb4 Ba1 Pb1 83.33(2) 1_565 1_565 ?
Pb4 Ba1 Pb1 152.12(4) . 1_565 ?
Pb2 Ba1 Pb1 111.32(4) 1_565 . ?
Pb2 Ba1 Pb1 48.27(2) . . ?
Pb3 Ba1 Pb1 157.72(4) 1_565 . ?
Pb3 Ba1 Pb1 84.146(19) . . ?
Na4 Ba1 Pb1 52.90(13) 3_666 . ?
Na3 Ba1 Pb1 101.28(19) 3_666 . ?
Na1 Ba1 Pb1 52.36(9) 3_666 . ?
Na2 Ba1 Pb1 134.68(3) 3_666 . ?
Pb4 Ba1 Pb1 152.12(4) 1_565 . ?
Pb4 Ba1 Pb1 83.33(2) . . ?
Pb1 Ba1 Pb1 89.70(4) 1_565 . ?
Pb2 Ba1 Pb5 153.87(4) 1_565 . ?
Pb2 Ba1 Pb5 82.64(2) . . ?
Pb3 Ba1 Pb5 153.38(4) 1_565 . ?
Pb3 Ba1 Pb5 82.52(2) . . ?
Na4 Ba1 Pb5 56.33(15) 3_666 . ?
Na3 Ba1 Pb5 54.65(14) 3_666 . ?
Na1 Ba1 Pb5 97.79(14) 3_666 . ?
Na2 Ba1 Pb5 98.65(15) 3_666 . ?
Pb4 Ba1 Pb5 108.93(4) 1_565 . ?
Pb4 Ba1 Pb5 47.74(2) . . ?
Pb1 Ba1 Pb5 109.10(4) 1_565 . ?
Pb1 Ba1 Pb5 48.36(2) . . ?
Pb2 Ba1 Pb5 82.64(2) 1_565 1_565 ?
Pb2 Ba1 Pb5 153.87(4) . 1_565 ?
Pb3 Ba1 Pb5 82.52(2) 1_565 1_565 ?
Pb3 Ba1 Pb5 153.38(4) . 1_565 ?
Na4 Ba1 Pb5 56.33(15) 3_666 1_565 ?
Na3 Ba1 Pb5 54.65(13) 3_666 1_565 ?
Na1 Ba1 Pb5 97.79(14) 3_666 1_565 ?
Na2 Ba1 Pb5 98.65(14) 3_666 1_565 ?
Pb4 Ba1 Pb5 47.74(2) 1_565 1_565 ?
Pb4 Ba1 Pb5 108.93(4) . 1_565 ?
Pb1 Ba1 Pb5 48.36(2) 1_565 1_565 ?
Pb1 Ba1 Pb5 109.10(4) . 1_565 ?
Pb5 Ba1 Pb5 89.35(4) . 1_565 ?
Pb2 Ba1 Na6 70.42(17) 1_565 . ?
Pb2 Ba1 Na6 70.42(17) . . ?
Pb3 Ba1 Na6 48.66(7) 1_565 . ?
Pb3 Ba1 Na6 48.66(7) . . ?
Na4 Ba1 Na6 164.2(4) 3_666 . ?
Na3 Ba1 Na6 121.5(4) 3_666 . ?
Na1 Ba1 Na6 102.0(3) 3_666 . ?
Na2 Ba1 Na6 54.8(3) 3_666 . ?
Pb4 Ba1 Na6 88.12(19) 1_565 . ?
Pb4 Ba1 Na6 88.12(19) . . ?
Pb1 Ba1 Na6 118.62(16) 1_565 . ?
Pb1 Ba1 Na6 118.62(16) . . ?
Pb5 Ba1 Na6 130.90(10) . . ?
Pb5 Ba1 Na6 130.90(10) 1_565 . ?
Pb2 Ba1 Na5 47.70(4) 1_565 3_666 ?
Pb2 Ba1 Na5 47.70(4) . 3_666 ?
Pb3 Ba1 Na5 73.74(13) 1_565 3_666 ?
Pb3 Ba1 Na5 73.74(13) . 3_666 ?
Na4 Ba1 Na5 113.7(3) 3_666 3_666 ?
Na3 Ba1 Na5 171.9(3) 3_666 3_666 ?
Na1 Ba1 Na5 51.5(3) 3_666 3_666 ?
Na2 Ba1 Na5 105.3(3) 3_666 3_666 ?
Pb4 Ba1 Na5 121.48(11) 1_565 3_666 ?
Pb4 Ba1 Na5 121.48(11) . 3_666 ?
Pb1 Ba1 Na5 84.38(14) 1_565 3_666 ?
Pb1 Ba1 Na5 84.38(14) . 3_666 ?
Pb5 Ba1 Na5 129.12(8) . 3_666 ?
Pb5 Ba1 Na5 129.12(8) 1_565 3_666 ?
Na6 Ba1 Na5 50.5(3) . 3_666 ?
Pb2 Na1 Pb1 118.4(2) 1_554 3_666 ?
Pb2 Na1 Pb1 118.4(2) 1_554 3_656 ?
Pb1 Na1 Pb1 108.1(3) 3_666 3_656 ?
Pb2 Na1 Na5 95.4(4) 1_554 . ?
Pb1 Na1 Na5 107.3(3) 3_666 . ?
Pb1 Na1 Na5 107.3(3) 3_656 . ?
Pb2 Na1 Pb2 114.9(2) 1_554 3_666 ?
Pb1 Na1 Pb2 51.98(9) 3_666 3_666 ?
Pb1 Na1 Pb2 125.3(3) 3_656 3_666 ?
Na5 Na1 Pb2 55.5(2) . 3_666 ?
Pb2 Na1 Pb2 114.9(2) 1_554 3_656 ?
Pb1 Na1 Pb2 125.3(3) 3_666 3_656 ?
Pb1 Na1 Pb2 51.98(9) 3_656 3_656 ?
Na5 Na1 Pb2 55.5(2) . 3_656 ?
Pb2 Na1 Pb2 95.0(3) 3_666 3_656 ?
Pb2 Na1 Na1 63.2(3) 1_554 3_655 ?
Pb1 Na1 Na1 168.7(5) 3_666 3_655 ?
Pb1 Na1 Na1 78.83(9) 3_656 3_655 ?
Na5 Na1 Na1 61.6(4) . 3_655 ?
Pb2 Na1 Na1 116.8(5) 3_666 3_655 ?
Pb2 Na1 Na1 51.8(2) 3_656 3_655 ?
Pb2 Na1 Na1 63.2(3) 1_554 3_665 ?
Pb1 Na1 Na1 78.83(9) 3_666 3_665 ?
Pb1 Na1 Na1 168.7(5) 3_656 3_665 ?
Na5 Na1 Na1 61.6(4) . 3_665 ?
Pb2 Na1 Na1 51.8(2) 3_666 3_665 ?
Pb2 Na1 Na1 116.8(5) 3_656 3_665 ?
Na1 Na1 Na1 93.0(5) 3_655 3_665 ?
Pb2 Na1 Ba1 171.0(4) 1_554 3_666 ?
Pb1 Na1 Ba1 65.39(16) 3_666 3_666 ?
Pb1 Na1 Ba1 65.39(16) 3_656 3_666 ?
Na5 Na1 Ba1 75.6(4) . 3_666 ?
Pb2 Na1 Ba1 60.09(16) 3_666 3_666 ?
Pb2 Na1 Ba1 60.09(16) 3_656 3_666 ?
Na1 Na1 Ba1 111.4(4) 3_655 3_666 ?
Na1 Na1 Ba1 111.4(4) 3_665 3_666 ?
Pb2 Na1 Na5 57.6(3) 1_554 3_655 ?
Pb1 Na1 Na5 132.6(4) 3_666 3_655 ?
Pb1 Na1 Na5 61.4(3) 3_656 3_655 ?
Na5 Na1 Na5 120.0(3) . 3_655 ?
Pb2 Na1 Na5 172.0(4) 3_666 3_655 ?
Pb2 Na1 Na5 86.48(16) 3_656 3_655 ?
Na1 Na1 Na5 58.4(3) 3_655 3_655 ?
Na1 Na1 Na5 120.7(5) 3_665 3_655 ?
Ba1 Na1 Na5 126.8(3) 3_666 3_655 ?
Pb2 Na1 Na5 57.6(3) 1_554 3_665 ?
Pb1 Na1 Na5 61.4(3) 3_666 3_665 ?
Pb1 Na1 Na5 132.6(4) 3_656 3_665 ?
Na5 Na1 Na5 120.0(3) . 3_665 ?
Pb2 Na1 Na5 86.48(16) 3_666 3_665 ?
Pb2 Na1 Na5 172.0(4) 3_656 3_665 ?
Na1 Na1 Na5 120.7(5) 3_655 3_665 ?
Na1 Na1 Na5 58.4(3) 3_665 3_665 ?
Ba1 Na1 Na5 126.8(3) 3_666 3_665 ?
Na5 Na1 Na5 91.0(4) 3_655 3_665 ?
Pb2 Na1 Na4 130.2(4) 1_554 . ?
Pb1 Na1 Na4 55.28(16) 3_666 . ?
Pb1 Na1 Na4 55.28(16) 3_656 . ?
Na5 Na1 Na4 134.3(5) . . ?
Pb2 Na1 Na4 97.5(2) 3_666 . ?
Pb2 Na1 Na4 97.5(2) 3_656 . ?
Na1 Na1 Na4 133.5(2) 3_655 . ?
Na1 Na1 Na4 133.5(2) 3_665 . ?
Ba1 Na1 Na4 58.7(3) 3_666 . ?
Na5 Na1 Na4 90.1(4) 3_655 . ?
Na5 Na1 Na4 90.1(4) 3_665 . ?
Pb3 Na2 Pb4 123.2(2) . 3_666 ?
Pb3 Na2 Pb4 123.2(2) . 3_656 ?
Pb4 Na2 Pb4 104.8(3) 3_666 3_656 ?
Pb3 Na2 Pb3 109.6(2) . 3_656 ?
Pb4 Na2 Pb3 124.2(3) 3_666 3_656 ?
Pb4 Na2 Pb3 51.69(9) 3_656 3_656 ?
Pb3 Na2 Pb3 109.6(2) . 3_666 ?
Pb4 Na2 Pb3 51.69(9) 3_666 3_666 ?
Pb4 Na2 Pb3 124.2(3) 3_656 3_666 ?
Pb3 Na2 Pb3 96.4(3) 3_656 3_666 ?
Pb3 Na2 Na6 92.3(4) . 3_666 ?
Pb4 Na2 Na6 104.3(3) 3_666 3_666 ?
Pb4 Na2 Na6 104.3(3) 3_656 3_666 ?
Pb3 Na2 Na6 53.9(2) 3_656 3_666 ?
Pb3 Na2 Na6 53.9(2) 3_666 3_666 ?
Pb3 Na2 Ba1 162.1(4) . 3_666 ?
Pb4 Na2 Ba1 63.97(18) 3_666 3_666 ?
Pb4 Na2 Ba1 63.97(18) 3_656 3_666 ?
Pb3 Na2 Ba1 60.26(18) 3_656 3_666 ?
Pb3 Na2 Ba1 60.26(18) 3_666 3_666 ?
Na6 Na2 Ba1 69.8(4) 3_666 3_666 ?
Pb3 Na2 Na6 55.5(3) . 1_545 ?
Pb4 Na2 Na6 138.8(5) 3_666 1_545 ?
Pb4 Na2 Na6 68.7(3) 3_656 1_545 ?
Pb3 Na2 Na6 85.0(2) 3_656 1_545 ?
Pb3 Na2 Na6 164.1(4) 3_666 1_545 ?
Na6 Na2 Na6 116.8(3) 3_666 1_545 ?
Ba1 Na2 Na6 132.1(3) 3_666 1_545 ?
Pb3 Na2 Na6 55.5(3) . . ?
Pb4 Na2 Na6 68.7(3) 3_666 . ?
Pb4 Na2 Na6 138.8(5) 3_656 . ?
Pb3 Na2 Na6 164.1(4) 3_656 . ?
Pb3 Na2 Na6 85.0(2) 3_666 . ?
Na6 Na2 Na6 116.8(3) 3_666 . ?
Ba1 Na2 Na6 132.1(3) 3_666 . ?
Na6 Na2 Na6 89.5(5) 1_545 . ?
Pb3 Na2 Na2 59.3(3) . 3_656 ?
Pb4 Na2 Na2 163.7(6) 3_666 3_656 ?
Pb4 Na2 Na2 83.16(9) 3_656 3_656 ?
Pb3 Na2 Na2 50.3(2) 3_656 3_656 ?
Pb3 Na2 Na2 112.1(5) 3_666 3_656 ?
Na6 Na2 Na2 59.7(4) 3_666 3_656 ?
Ba1 Na2 Na2 108.9(4) 3_666 3_656 ?
Na6 Na2 Na2 57.2(3) 1_545 3_656 ?
Na6 Na2 Na2 114.6(5) . 3_656 ?
Pb3 Na2 Na2 59.3(3) . 3_666 ?
Pb4 Na2 Na2 83.16(9) 3_666 3_666 ?
Pb4 Na2 Na2 163.7(6) 3_656 3_666 ?
Pb3 Na2 Na2 112.1(5) 3_656 3_666 ?
Pb3 Na2 Na2 50.3(2) 3_666 3_666 ?
Na6 Na2 Na2 59.7(4) 3_666 3_666 ?
Ba1 Na2 Na2 108.9(4) 3_666 3_666 ?
Na6 Na2 Na2 114.6(5) 1_545 3_666 ?
Na6 Na2 Na2 57.2(3) . 3_666 ?
Na2 Na2 Na2 85.8(5) 3_656 3_666 ?
Pb3 Na2 Na71 85.3(8) . 3_666 ?
Pb4 Na2 Na71 77.2(5) 3_666 3_666 ?
Pb4 Na2 Na71 77.2(5) 3_656 3_666 ?
Pb3 Na2 Na71 127.0(3) 3_656 3_666 ?
Pb3 Na2 Na71 127.0(3) 3_666 3_666 ?
Na6 Na2 Na71 177.6(9) 3_666 3_666 ?
Ba1 Na2 Na71 112.6(8) 3_666 3_666 ?
Na6 Na2 Na71 61.7(5) 1_545 3_666 ?
Na6 Na2 Na71 61.7(5) . 3_666 ?
Na2 Na2 Na71 118.8(6) 3_656 3_666 ?
Na2 Na2 Na71 118.8(6) 3_666 3_666 ?
Pb5 Na3 Pb4 112.8(3) 1_655 3_656 ?
Pb5 Na3 Pb4 112.8(3) 1_655 3_666 ?
Pb4 Na3 Pb4 103.6(4) 3_656 3_666 ?
Pb5 Na3 Pb5 118.4(2) 1_655 3_656 ?
Pb4 Na3 Pb5 53.24(9) 3_656 3_656 ?
Pb4 Na3 Pb5 128.6(4) 3_666 3_656 ?
Pb5 Na3 Pb5 118.4(2) 1_655 3_666 ?
Pb4 Na3 Pb5 128.6(4) 3_656 3_666 ?
Pb4 Na3 Pb5 53.24(9) 3_666 3_666 ?
Pb5 Na3 Pb5 102.1(4) 3_656 3_666 ?
Pb5 Na3 Na3 60.3(3) 1_655 3_766 ?
Pb4 Na3 Na3 172.4(8) 3_656 3_766 ?
Pb4 Na3 Na3 77.50(17) 3_666 3_766 ?
Pb5 Na3 Na3 131.9(8) 3_656 3_766 ?
Pb5 Na3 Na3 58.2(3) 3_666 3_766 ?
Pb5 Na3 Na3 60.3(3) 1_655 3_756 ?
Pb4 Na3 Na3 77.50(17) 3_656 3_756 ?
Pb4 Na3 Na3 172.4(8) 3_666 3_756 ?
Pb5 Na3 Na3 58.2(3) 3_656 3_756 ?
Pb5 Na3 Na3 131.9(8) 3_666 3_756 ?
Na3 Na3 Na3 100.4(6) 3_766 3_756 ?
Pb5 Na3 Ba1 174.1(5) 1_655 3_666 ?
Pb4 Na3 Ba1 64.18(18) 3_656 3_666 ?
Pb4 Na3 Ba1 64.18(18) 3_666 3_666 ?
Pb5 Na3 Ba1 64.5(2) 3_656 3_666 ?
Pb5 Na3 Ba1 64.5(2) 3_666 3_666 ?
Na3 Na3 Ba1 122.3(4) 3_766 3_666 ?
Na3 Na3 Ba1 122.3(4) 3_756 3_666 ?
Pb5 Na3 Na71 55.5(6) 1_655 3_666 ?
Pb4 Na3 Na71 79.8(4) 3_656 3_666 ?
Pb4 Na3 Na71 79.8(4) 3_666 3_666 ?
Pb5 Na3 Na71 127.4(3) 3_656 3_666 ?
Pb5 Na3 Na71 127.4(3) 3_666 3_666 ?
Na3 Na3 Na71 93.0(7) 3_766 3_666 ?
Na3 Na3 Na71 93.0(7) 3_756 3_666 ?
Ba1 Na3 Na71 118.6(7) 3_666 3_666 ?
Pb5 Na3 Na2 116.9(5) 1_655 . ?
Pb4 Na3 Na2 52.78(19) 3_656 . ?
Pb4 Na3 Na2 52.78(19) 3_666 . ?
Pb5 Na3 Na2 98.6(3) 3_656 . ?
Pb5 Na3 Na2 98.6(3) 3_666 . ?
Na3 Na3 Na2 125.8(5) 3_766 . ?
Na3 Na3 Na2 125.8(5) 3_756 . ?
Ba1 Na3 Na2 57.1(3) 3_666 . ?
Na71 Na3 Na2 61.4(6) 3_666 . ?
Na81 Na4 Pb6 61.9(7) 1_554 1_655 ?
Na81 Na4 Pb1 86.7(5) 1_554 3_656 ?
Pb6 Na4 Pb1 119.7(3) 1_655 3_656 ?
Na81 Na4 Pb1 86.7(5) 1_554 3_666 ?
Pb6 Na4 Pb1 119.7(3) 1_655 3_666 ?
Pb1 Na4 Pb1 106.9(4) 3_656 3_666 ?
Na81 Na4 Pb5 130.7(2) 1_554 3_666 ?
Pb6 Na4 Pb5 109.7(3) 1_655 3_666 ?
Pb1 Na4 Pb5 128.7(4) 3_656 3_666 ?
Pb1 Na4 Pb5 53.82(10) 3_666 3_666 ?
Na81 Na4 Pb5 130.7(2) 1_554 3_656 ?
Pb6 Na4 Pb5 109.7(3) 1_655 3_656 ?
Pb1 Na4 Pb5 53.82(10) 3_656 3_656 ?
Pb1 Na4 Pb5 128.7(4) 3_666 3_656 ?
Pb5 Na4 Pb5 98.4(4) 3_666 3_656 ?
Na81 Na4 Ba1 129.8(8) 1_554 3_666 ?
Pb6 Na4 Ba1 168.3(6) 1_655 3_666 ?
Pb1 Na4 Ba1 65.3(2) 3_656 3_666 ?
Pb1 Na4 Ba1 65.3(2) 3_666 3_666 ?
Pb5 Na4 Ba1 63.6(2) 3_666 3_666 ?
Pb5 Na4 Ba1 63.6(2) 3_656 3_666 ?
Na81 Na4 Na8 49.5(6) 1_554 3_656 ?
Pb6 Na4 Na8 58.5(5) 1_655 3_656 ?
Pb1 Na4 Na8 61.9(5) 3_656 3_656 ?
Pb1 Na4 Na8 133.3(7) 3_666 3_656 ?
Pb5 Na4 Na8 167.7(6) 3_666 3_656 ?
Pb5 Na4 Na8 83.6(5) 3_656 3_656 ?
Ba1 Na4 Na8 127.2(5) 3_666 3_656 ?
Na81 Na4 Na8 49.5(6) 1_554 3_666 ?
Pb6 Na4 Na8 58.5(5) 1_655 3_666 ?
Pb1 Na4 Na8 133.3(7) 3_656 3_666 ?
Pb1 Na4 Na8 61.9(5) 3_666 3_666 ?
Pb5 Na4 Na8 83.6(5) 3_666 3_666 ?
Pb5 Na4 Na8 167.7(6) 3_656 3_666 ?
Ba1 Na4 Na8 127.2(5) 3_666 3_666 ?
Na8 Na4 Na8 92.0(10) 3_656 3_666 ?
Na81 Na4 Na1 70.8(8) 1_554 . ?
Pb6 Na4 Na1 132.7(5) 1_655 . ?
Pb1 Na4 Na1 54.6(2) 3_656 . ?
Pb1 Na4 Na1 54.6(2) 3_666 . ?
Pb5 Na4 Na1 100.5(3) 3_666 . ?
Pb5 Na4 Na1 100.5(3) 3_656 . ?
Ba1 Na4 Na1 59.1(3) 3_666 . ?
Na8 Na4 Na1 91.0(6) 3_656 . ?
Na8 Na4 Na1 91.0(6) 3_666 . ?
Na81 Na4 Na71 99.8(11) 1_554 1_655 ?
Pb6 Na4 Na71 56.5(7) 1_655 1_655 ?
Pb1 Na4 Na71 167.9(8) 3_656 1_655 ?
Pb1 Na4 Na71 83.8(4) 3_666 1_655 ?
Pb5 Na4 Na71 53.2(7) 3_666 1_655 ?
Pb5 Na4 Na71 115.1(9) 3_656 1_655 ?
Ba1 Na4 Na71 116.2(8) 3_666 1_655 ?
Na8 Na4 Na71 114.9(9) 3_656 1_655 ?
Na8 Na4 Na71 56.6(10) 3_666 1_655 ?
Na1 Na4 Na71 137.1(5) . 1_655 ?
Na81 Na4 Na71 99.8(11) 1_554 1_645 ?
Pb6 Na4 Na71 56.5(7) 1_655 1_645 ?
Pb1 Na4 Na71 83.8(4) 3_656 1_645 ?
Pb1 Na4 Na71 167.9(8) 3_666 1_645 ?
Pb5 Na4 Na71 115.1(9) 3_666 1_645 ?
Pb5 Na4 Na71 53.2(7) 3_656 1_645 ?
Ba1 Na4 Na71 116.2(8) 3_666 1_645 ?
Na8 Na4 Na71 56.6(10) 3_656 1_645 ?
Na8 Na4 Na71 114.9(9) 3_666 1_645 ?
Na1 Na4 Na71 137.1(5) . 1_645 ?
Na71 Na4 Na71 85.1(9) 1_655 1_645 ?
Pb6 Na5 Pb2 113.7(3) . 3_666 ?
Pb6 Na5 Pb2 113.7(3) . 3_656 ?
Pb2 Na5 Pb2 104.6(4) 3_666 3_656 ?
Pb6 Na5 Na7 55.3(3) . 1_545 ?
Pb2 Na5 Na7 131.6(6) 3_666 1_545 ?
Pb2 Na5 Na7 58.6(3) 3_656 1_545 ?
Pb6 Na5 Na7 55.3(3) . . ?
Pb2 Na5 Na7 58.6(3) 3_666 . ?
Pb2 Na5 Na7 131.6(6) 3_656 . ?
Na7 Na5 Na7 96.9(7) 1_545 . ?
Pb6 Na5 Pb1 112.7(5) . 1_554 ?
Pb2 Na5 Pb1 105.6(3) 3_666 1_554 ?
Pb2 Na5 Pb1 105.6(3) 3_656 1_554 ?
Na7 Na5 Pb1 122.3(4) 1_545 1_554 ?
Na7 Na5 Pb1 122.3(4) . 1_554 ?
Pb6 Na5 Na1 171.6(6) . . ?
Pb2 Na5 Na1 62.3(2) 3_666 . ?
Pb2 Na5 Na1 62.3(2) 3_656 . ?
Na7 Na5 Na1 120.8(4) 1_545 . ?
Na7 Na5 Na1 120.8(4) . . ?
Pb1 Na5 Na1 75.7(3) 1_554 . ?
Pb6 Na5 Na6 57.3(3) . 3_666 ?
Pb2 Na5 Na6 80.2(4) 3_666 3_666 ?
Pb2 Na5 Na6 80.2(4) 3_656 3_666 ?
Na7 Na5 Na6 53.5(4) 1_545 3_666 ?
Na7 Na5 Na6 53.5(4) . 3_666 ?
Pb1 Na5 Na6 170.0(5) 1_554 3_666 ?
Na1 Na5 Na6 114.3(5) . 3_666 ?
Pb6 Na5 Na1 124.5(3) . 3_655 ?
Pb2 Na5 Na1 121.7(4) 3_666 3_655 ?
Pb2 Na5 Na1 52.94(17) 3_656 3_655 ?
Na7 Na5 Na1 85.9(3) 1_545 3_655 ?
Na7 Na5 Na1 175.5(6) . 3_655 ?
Pb1 Na5 Na1 53.2(3) 1_554 3_655 ?
Na1 Na5 Na1 60.0(3) . 3_655 ?
Na6 Na5 Na1 130.8(3) 3_666 3_655 ?
Pb6 Na5 Na1 124.5(3) . 3_665 ?
Pb2 Na5 Na1 52.94(17) 3_666 3_665 ?
Pb2 Na5 Na1 121.7(4) 3_656 3_665 ?
Na7 Na5 Na1 175.5(6) 1_545 3_665 ?
Na7 Na5 Na1 85.9(3) . 3_665 ?
Pb1 Na5 Na1 53.2(3) 1_554 3_665 ?
Na1 Na5 Na1 60.0(3) . 3_665 ?
Na6 Na5 Na1 130.8(3) 3_666 3_665 ?
Na1 Na5 Na1 91.0(4) 3_655 3_665 ?
Pb6 Na5 Na81 59.1(7) . 3_656 ?
Pb2 Na5 Na81 171.2(6) 3_666 3_656 ?
Pb2 Na5 Na81 83.7(3) 3_656 3_656 ?
Na7 Na5 Na81 50.2(6) 1_545 3_656 ?
Na7 Na5 Na81 113.5(7) . 3_656 ?
Pb1 Na5 Na81 74.5(7) 1_554 3_656 ?
Na1 Na5 Na81 125.6(7) . 3_656 ?
Na6 Na5 Na81 98.4(7) 3_666 3_656 ?
Na1 Na5 Na81 65.7(7) 3_655 3_656 ?
Na1 Na5 Na81 125.4(8) 3_665 3_656 ?
Pb6 Na5 Na81 59.1(7) . 3_666 ?
Pb2 Na5 Na81 83.7(3) 3_666 3_666 ?
Pb2 Na5 Na81 171.2(6) 3_656 3_666 ?
Na7 Na5 Na81 113.5(7) 1_545 3_666 ?
Na7 Na5 Na81 50.2(6) . 3_666 ?
Pb1 Na5 Na81 74.5(7) 1_554 3_666 ?
Na1 Na5 Na81 125.6(7) . 3_666 ?
Na6 Na5 Na81 98.4(7) 3_666 3_666 ?
Na1 Na5 Na81 125.4(8) 3_655 3_666 ?
Na1 Na5 Na81 65.7(7) 3_665 3_666 ?
Na81 Na5 Na81 87.9(8) 3_656 3_666 ?
Na7 Na6 Na7 108.7(8) 3_676 3_666 ?
Na7 Na6 Pb3 146.7(8) 3_676 . ?
Na7 Na6 Pb3 61.4(3) 3_666 . ?
Na7 Na6 Pb3 61.4(3) 3_676 1_565 ?
Na7 Na6 Pb3 146.7(8) 3_666 1_565 ?
Pb3 Na6 Pb3 108.0(4) . 1_565 ?
Na7 Na6 Pb6 57.5(4) 3_676 3_666 ?
Na7 Na6 Pb6 57.5(4) 3_666 3_666 ?
Pb3 Na6 Pb6 118.4(4) . 3_666 ?
Pb3 Na6 Pb6 118.4(4) 1_565 3_666 ?
Na7 Na6 Na2 122.3(4) 3_676 3_666 ?
Na7 Na6 Na2 122.3(4) 3_666 3_666 ?
Pb3 Na6 Na2 61.3(3) . 3_666 ?
Pb3 Na6 Na2 61.3(3) 1_565 3_666 ?
Pb6 Na6 Na2 179.4(7) 3_666 3_666 ?
Na7 Na6 Na5 60.8(5) 3_676 3_666 ?
Na7 Na6 Na5 60.8(5) 3_666 3_666 ?
Pb3 Na6 Na5 89.0(4) . 3_666 ?
Pb3 Na6 Na5 89.0(4) 1_565 3_666 ?
Pb6 Na6 Na5 55.9(4) 3_666 3_666 ?
Na2 Na6 Na5 123.4(5) 3_666 3_666 ?
Na7 Na6 Na2 160.1(7) 3_676 . ?
Na7 Na6 Na2 78.2(4) 3_666 . ?
Pb3 Na6 Na2 53.1(2) . . ?
Pb3 Na6 Na2 122.6(5) 1_565 . ?
Pb6 Na6 Na2 117.2(4) 3_666 . ?
Na2 Na6 Na2 63.2(3) 3_666 . ?
Na5 Na6 Na2 134.9(3) 3_666 . ?
Na7 Na6 Na2 78.2(4) 3_676 1_565 ?
Na7 Na6 Na2 160.1(7) 3_666 1_565 ?
Pb3 Na6 Na2 122.6(5) . 1_565 ?
Pb3 Na6 Na2 53.1(2) 1_565 1_565 ?
Pb6 Na6 Na2 117.2(4) 3_666 1_565 ?
Na2 Na6 Na2 63.2(3) 3_666 1_565 ?
Na5 Na6 Na2 134.9(3) 3_666 1_565 ?
Na2 Na6 Na2 89.5(5) . 1_565 ?
Na7 Na6 Na71 42.4(9) 3_676 3_676 ?
Na7 Na6 Na71 110.0(8) 3_666 3_676 ?
Pb3 Na6 Na71 167.3(5) . 3_676 ?
Pb3 Na6 Na71 84.3(3) 1_565 3_676 ?
Pb6 Na6 Na71 55.2(8) 3_666 3_676 ?
Na2 Na6 Na71 125.2(9) 3_666 3_676 ?
Na5 Na6 Na71 94.5(10) 3_666 3_676 ?
Na2 Na6 Na71 117.9(10) . 3_676 ?
Na2 Na6 Na71 62.1(8) 1_565 3_676 ?
Na7 Na6 Na71 110.0(8) 3_676 3_666 ?
Na7 Na6 Na71 42.4(9) 3_666 3_666 ?
Pb3 Na6 Na71 84.3(3) . 3_666 ?
Pb3 Na6 Na71 167.3(6) 1_565 3_666 ?
Pb6 Na6 Na71 55.2(8) 3_666 3_666 ?
Na2 Na6 Na71 125.2(9) 3_666 3_666 ?
Na5 Na6 Na71 94.5(10) 3_666 3_666 ?
Na2 Na6 Na71 62.1(8) . 3_666 ?
Na2 Na6 Na71 117.9(10) 1_565 3_666 ?
Na71 Na6 Na71 83.3(7) 3_676 3_666 ?
Na7 Na6 Ba1 96.6(5) 3_676 . ?
Na7 Na6 Ba1 96.6(5) 3_666 . ?
Pb3 Na6 Ba1 56.5(2) . . ?
Pb3 Na6 Ba1 56.5(2) 1_565 . ?
Pb6 Na6 Ba1 124.0(6) 3_666 . ?
Na2 Na6 Ba1 55.4(3) 3_666 . ?
Na5 Na6 Ba1 68.1(4) 3_666 . ?
Na2 Na6 Ba1 101.2(3) . . ?
Na2 Na6 Ba1 101.2(3) 1_565 . ?
Na71 Na6 Ba1 135.9(6) 3_676 . ?
Na71 Na6 Ba1 135.9(6) 3_666 . ?
Na71 Na7 Na81 103.0(16) . 3_666 ?
Na71 Na7 Pb6 71.1(7) . . ?
Na81 Na7 Pb6 68.2(5) 3_666 . ?
Na71 Na7 Pb6 71.1(7) . 1_565 ?
Na81 Na7 Pb6 68.2(5) 3_666 1_565 ?
Pb6 Na7 Pb6 112.0(5) . 1_565 ?
Na71 Na7 Na6 83.3(9) . 3_676 ?
Na81 Na7 Na6 125.6(4) 3_666 3_676 ?
Pb6 Na7 Na6 153.7(9) . 3_676 ?
Pb6 Na7 Na6 63.1(3) 1_565 3_676 ?
Na71 Na7 Na6 83.3(9) . 3_666 ?
Na81 Na7 Na6 125.6(4) 3_666 3_666 ?
Pb6 Na7 Na6 63.1(3) . 3_666 ?
Pb6 Na7 Na6 153.7(9) 1_565 3_666 ?
Na6 Na7 Na6 108.7(8) 3_676 3_666 ?
Na71 Na7 Pb3 108.0(14) . 3_666 ?
Na81 Na7 Pb3 149.1(12) 3_666 3_666 ?
Pb6 Na7 Pb3 122.2(3) . 3_666 ?
Pb6 Na7 Pb3 122.2(3) 1_565 3_666 ?
Na6 Na7 Pb3 59.5(4) 3_676 3_666 ?
Na6 Na7 Pb3 59.5(4) 3_666 3_666 ?
Na71 Na7 Pb2 162.3(15) . 3_666 ?
Na81 Na7 Pb2 94.7(11) 3_666 3_666 ?
Pb6 Na7 Pb2 116.6(5) . 3_666 ?
Pb6 Na7 Pb2 116.6(5) 1_565 3_666 ?
Na6 Na7 Pb2 86.4(5) 3_676 3_666 ?
Na6 Na7 Pb2 86.4(5) 3_666 3_666 ?
Pb3 Na7 Pb2 54.3(3) 3_666 3_666 ?
Na71 Na7 Na5 128.8(5) . . ?
Na81 Na7 Na5 69.5(7) 3_666 . ?
Pb6 Na7 Na5 59.0(3) . . ?
Pb6 Na7 Na5 136.5(7) 1_565 . ?
Na6 Na7 Na5 143.5(7) 3_676 . ?
Na6 Na7 Na5 65.7(4) 3_666 . ?
Pb3 Na7 Na5 90.7(5) 3_666 . ?
Pb2 Na7 Na5 57.8(4) 3_666 . ?
Na71 Na7 Na5 128.8(5) . 1_565 ?
Na81 Na7 Na5 69.5(7) 3_666 1_565 ?
Pb6 Na7 Na5 136.5(7) . 1_565 ?
Pb6 Na7 Na5 59.0(3) 1_565 1_565 ?
Na6 Na7 Na5 65.7(4) 3_676 1_565 ?
Na6 Na7 Na5 143.5(7) 3_666 1_565 ?
Pb3 Na7 Na5 90.7(5) 3_666 1_565 ?
Pb2 Na7 Na5 57.8(4) 3_666 1_565 ?
Na5 Na7 Na5 96.9(7) . 1_565 ?
Na71 Na7 Na8 63.0(14) . 3_566 ?
Na81 Na7 Na8 39.9(11) 3_666 3_566 ?
Pb6 Na7 Na8 56.4(3) . 3_566 ?
Pb6 Na7 Na8 56.4(3) 1_565 3_566 ?
Na6 Na7 Na8 117.1(5) 3_676 3_566 ?
Na6 Na7 Na8 117.1(5) 3_666 3_566 ?
Pb3 Na7 Na8 171.0(10) 3_666 3_566 ?
Pb2 Na7 Na8 134.6(9) 3_666 3_566 ?
Na5 Na7 Na8 95.3(6) . 3_566 ?
Na5 Na7 Na8 95.3(6) 1_565 3_566 ?
Na7 Na71 Pb5 162(2) . 3_566 ?
Na7 Na71 Pb6 61.1(10) . . ?
Pb5 Na71 Pb6 109.3(8) 3_566 . ?
Na7 Na71 Pb6 61.1(10) . 1_565 ?
Pb5 Na71 Pb6 109.3(8) 3_566 1_565 ?
Pb6 Na71 Pb6 100.2(17) . 1_565 ?
Na7 Na71 Na8 75.1(17) . 3_566 ?
Pb5 Na71 Na8 87.0(11) 3_566 3_566 ?
Pb6 Na71 Na8 57.9(10) . 3_566 ?
Pb6 Na71 Na8 57.9(10) 1_565 3_566 ?
Na7 Na71 Na3 142.8(17) . 3_666 ?
Pb5 Na71 Na3 55.2(9) 3_566 3_666 ?
Pb6 Na71 Na3 129.8(8) . 3_666 ?
Pb6 Na71 Na3 129.8(8) 1_565 3_666 ?
Na8 Na71 Na3 142.2(12) 3_566 3_666 ?
Na7 Na71 Na4 111.5(16) . 1_455 ?
Pb5 Na71 Na4 57.0(5) 3_566 1_455 ?
Pb6 Na71 Na4 52.3(5) . 1_455 ?
Pb6 Na71 Na4 115.2(16) 1_565 1_455 ?
Na8 Na71 Na4 58.4(8) 3_566 1_455 ?
Na3 Na71 Na4 95.5(10) 3_666 1_455 ?
Na7 Na71 Na4 111.5(16) . 1_465 ?
Pb5 Na71 Na4 57.0(5) 3_566 1_465 ?
Pb6 Na71 Na4 115.2(16) . 1_465 ?
Pb6 Na71 Na4 52.3(5) 1_565 1_465 ?
Na8 Na71 Na4 58.4(8) 3_566 1_465 ?
Na3 Na71 Na4 95.5(10) 3_666 1_465 ?
Na4 Na71 Na4 85.1(9) 1_455 1_465 ?
Na7 Na71 Na6 54.3(6) . 3_676 ?
Pb5 Na71 Na6 134.3(9) 3_566 3_676 ?
Pb6 Na71 Na6 115.1(13) . 3_676 ?
Pb6 Na71 Na6 53.5(4) 1_565 3_676 ?
Na8 Na71 Na6 107.5(14) 3_566 3_676 ?
Na3 Na71 Na6 100.5(12) 3_666 3_676 ?
Na4 Na71 Na6 164.0(19) 1_455 3_676 ?
Na4 Na71 Na6 93.6(4) 1_465 3_676 ?
Na7 Na71 Na6 54.3(6) . 3_666 ?
Pb5 Na71 Na6 134.3(9) 3_566 3_666 ?
Pb6 Na71 Na6 53.5(4) . 3_666 ?
Pb6 Na71 Na6 115.1(13) 1_565 3_666 ?
Na8 Na71 Na6 107.5(14) 3_566 3_666 ?
Na3 Na71 Na6 100.5(12) 3_666 3_666 ?
Na4 Na71 Na6 93.6(4) 1_455 3_666 ?
Na4 Na71 Na6 164.0(19) 1_465 3_666 ?
Na6 Na71 Na6 83.3(7) 3_676 3_666 ?
Na7 Na71 Na2 80.6(10) . 3_666 ?
Pb5 Na71 Na2 117.3(18) 3_566 3_666 ?
Pb6 Na71 Na2 109.7(7) . 3_666 ?
Pb6 Na71 Na2 109.7(7) 1_565 3_666 ?
Na8 Na71 Na2 155.7(15) 3_566 3_666 ?
Na3 Na71 Na2 62.2(10) 3_666 3_666 ?
Na4 Na71 Na2 133.7(9) 1_455 3_666 ?
Na4 Na71 Na2 133.7(9) 1_465 3_666 ?
Na6 Na71 Na2 56.2(6) 3_676 3_666 ?
Na6 Na71 Na2 56.2(6) 3_666 3_666 ?
Na81 Na8 Na81 94.2(13) 1_455 3_667 ?
Na81 Na8 Na81 94.2(13) 1_455 3_657 ?
Na81 Na8 Na81 129.9(16) 3_667 3_657 ?
Na81 Na8 Pb6 68.4(13) 1_455 1_556 ?
Na81 Na8 Pb6 68.8(11) 3_667 1_556 ?
Na81 Na8 Pb6 68.8(11) 3_657 1_556 ?
Na81 Na8 Pb6 71.6(7) 1_455 3_556 ?
Na81 Na8 Pb6 162.4(12) 3_667 3_556 ?
Na81 Na8 Pb6 63.2(5) 3_657 3_556 ?
Pb6 Na8 Pb6 113.2(9) 1_556 3_556 ?
Na81 Na8 Pb6 71.6(7) 1_455 3_566 ?
Na81 Na8 Pb6 63.2(5) 3_667 3_566 ?
Na81 Na8 Pb6 162.4(12) 3_657 3_566 ?
Pb6 Na8 Pb6 113.2(9) 1_556 3_566 ?
Pb6 Na8 Pb6 101.6(8) 3_556 3_566 ?
Na81 Na8 Pb1 179.3(16) 1_455 . ?
Na81 Na8 Pb1 86.1(12) 3_667 . ?
Na81 Na8 Pb1 86.1(12) 3_657 . ?
Pb6 Na8 Pb1 112.3(8) 1_556 . ?
Pb6 Na8 Pb1 108.0(9) 3_556 . ?
Pb6 Na8 Pb1 108.0(9) 3_566 . ?
Na81 Na8 Na71 95.0(14) 1_455 3_566 ?
Na81 Na8 Na71 114.2(10) 3_667 3_566 ?
Na81 Na8 Na71 114.2(10) 3_657 3_566 ?
Pb6 Na8 Na71 163.4(13) 1_556 3_566 ?
Pb6 Na8 Na71 58.8(6) 3_556 3_566 ?
Pb6 Na8 Na71 58.8(6) 3_566 3_566 ?
Pb1 Na8 Na71 84.3(11) . 3_566 ?
Na81 Na8 Na4 125.9(7) 1_455 3_656 ?
Na81 Na8 Na4 139.9(15) 3_667 3_656 ?
Na81 Na8 Na4 57.4(10) 3_657 3_656 ?
Pb6 Na8 Na4 124.2(6) 1_556 3_656 ?
Pb6 Na8 Na4 54.8(4) 3_556 3_656 ?
Pb6 Na8 Na4 122.5(12) 3_566 3_656 ?
Pb1 Na8 Na4 53.8(6) . 3_656 ?
Na71 Na8 Na4 65.0(8) 3_566 3_656 ?
Na81 Na8 Na4 125.9(7) 1_455 3_666 ?
Na81 Na8 Na4 57.4(10) 3_667 3_666 ?
Na81 Na8 Na4 139.9(15) 3_657 3_666 ?
Pb6 Na8 Na4 124.2(6) 1_556 3_666 ?
Pb6 Na8 Na4 122.5(12) 3_556 3_666 ?
Pb6 Na8 Na4 54.8(4) 3_566 3_666 ?
Pb1 Na8 Na4 53.8(6) . 3_666 ?
Na71 Na8 Na4 65.0(8) 3_566 3_666 ?
Na4 Na8 Na4 92.0(10) 3_656 3_666 ?
Na81 Na8 Na8 51.7(10) 1_455 3_567 ?
Na81 Na8 Na8 42.4(10) 3_667 3_567 ?
Na81 Na8 Na8 124(2) 3_657 3_567 ?
Pb6 Na8 Na8 57.8(11) 1_556 3_567 ?
Pb6 Na8 Na8 122.5(14) 3_556 3_567 ?
Pb6 Na8 Na8 55.4(5) 3_566 3_567 ?
Pb1 Na8 Na8 128.6(9) . 3_567 ?
Na71 Na8 Na8 112.4(11) 3_566 3_567 ?
Na4 Na8 Na8 176.8(14) 3_656 3_567 ?
Na4 Na8 Na8 88.4(5) 3_666 3_567 ?
Na81 Na8 Na8 51.7(10) 1_455 3_557 ?
Na81 Na8 Na8 124(2) 3_667 3_557 ?
Na81 Na8 Na8 42.4(10) 3_657 3_557 ?
Pb6 Na8 Na8 57.8(11) 1_556 3_557 ?
Pb6 Na8 Na8 55.4(5) 3_556 3_557 ?
Pb6 Na8 Na8 122.5(14) 3_566 3_557 ?
Pb1 Na8 Na8 128.6(9) . 3_557 ?
Na71 Na8 Na8 112.4(11) 3_566 3_557 ?
Na4 Na8 Na8 88.4(5) 3_656 3_557 ?
Na4 Na8 Na8 176.8(14) 3_666 3_557 ?
Na8 Na8 Na8 91.0(19) 3_567 3_557 ?
Na8 Na81 Na8 85.8(13) 1_655 3_667 ?
Na8 Na81 Na8 85.8(13) 1_655 3_657 ?
Na8 Na81 Na8 129.9(16) 3_667 3_657 ?
Na8 Na81 Na7 87.0(16) 1_655 3_666 ?
Na8 Na81 Na7 114.4(9) 3_667 3_666 ?
Na8 Na81 Na7 114.4(9) 3_657 3_666 ?
Na8 Na81 Na4 126.9(14) 1_655 1_556 ?
Na8 Na81 Na4 73.2(11) 3_667 1_556 ?
Na8 Na81 Na4 73.2(11) 3_657 1_556 ?
Na7 Na81 Na4 146.1(16) 3_666 1_556 ?
Na8 Na81 Pb6 67.4(12) 1_655 1_656 ?
Na8 Na81 Pb6 65.6(7) 3_667 1_656 ?
Na8 Na81 Pb6 65.6(7) 3_657 1_656 ?
Na7 Na81 Pb6 154.3(17) 3_666 1_656 ?
Na4 Na81 Pb6 59.6(6) 1_556 1_656 ?
Na8 Na81 Pb6 66.1(10) 1_655 3_656 ?
Na8 Na81 Pb6 150.1(18) 3_667 3_656 ?
Na8 Na81 Pb6 61.0(9) 3_657 3_656 ?
Na7 Na81 Pb6 56.7(6) 3_666 3_656 ?
Na4 Na81 Pb6 131.7(5) 1_556 3_656 ?
Pb6 Na81 Pb6 109.4(8) 1_656 3_656 ?
Na8 Na81 Pb6 66.1(10) 1_655 3_666 ?
Na8 Na81 Pb6 61.0(9) 3_667 3_666 ?
Na8 Na81 Pb6 150.1(18) 3_657 3_666 ?
Na7 Na81 Pb6 56.7(6) 3_666 3_666 ?
Na4 Na81 Pb6 131.7(5) 1_556 3_666 ?
Pb6 Na81 Pb6 109.4(8) 1_656 3_666 ?
Pb6 Na81 Pb6 96.6(11) 3_656 3_666 ?
Na8 Na81 Na5 119.7(11) 1_655 3_656 ?
Na8 Na81 Na5 152.0(15) 3_667 3_656 ?
Na8 Na81 Na5 68.0(7) 3_657 3_656 ?
Na7 Na81 Na5 60.3(6) 3_666 3_656 ?
Na4 Na81 Na5 96.9(10) 1_556 3_656 ?
Pb6 Na81 Na5 132.3(6) 1_656 3_656 ?
Pb6 Na81 Na5 53.6(3) 3_656 3_656 ?
Pb6 Na81 Na5 116.3(8) 3_666 3_656 ?
Na8 Na81 Na5 119.7(11) 1_655 3_666 ?
Na8 Na81 Na5 68.0(7) 3_667 3_666 ?
Na8 Na81 Na5 152.0(15) 3_657 3_666 ?
Na7 Na81 Na5 60.3(6) 3_666 3_666 ?
Na4 Na81 Na5 96.9(10) 1_556 3_666 ?
Pb6 Na81 Na5 132.3(6) 1_656 3_666 ?
Pb6 Na81 Na5 116.3(8) 3_656 3_666 ?
Pb6 Na81 Na5 53.6(3) 3_666 3_666 ?
Na5 Na81 Na5 87.9(8) 3_656 3_666 ?
Na8 Na81 Na81 46.9(11) 1_655 3_767 ?
Na8 Na81 Na81 38.9(8) 3_667 3_767 ?
Na8 Na81 Na81 115.1(14) 3_657 3_767 ?
Na7 Na81 Na81 105.6(15) 3_666 3_767 ?
Na4 Na81 Na81 99.6(11) 1_556 3_767 ?
Pb6 Na81 Na81 57.0(7) 1_656 3_767 ?
Pb6 Na81 Na81 112.3(18) 3_656 3_767 ?
Pb6 Na81 Na81 52.4(7) 3_666 3_767 ?
Na5 Na81 Na81 163.4(19) 3_656 3_767 ?
Na5 Na81 Na81 92.1(4) 3_666 3_767 ?
Na8 Na81 Na81 46.9(10) 1_655 3_757 ?
Na8 Na81 Na81 115.1(14) 3_667 3_757 ?
Na8 Na81 Na81 38.9(8) 3_657 3_757 ?
Na7 Na81 Na81 105.6(15) 3_666 3_757 ?
Na4 Na81 Na81 99.6(11) 1_556 3_757 ?
Pb6 Na81 Na81 57.0(7) 1_656 3_757 ?
Pb6 Na81 Na81 52.4(7) 3_656 3_757 ?
Pb6 Na81 Na81 112.3(18) 3_666 3_757 ?
Na5 Na81 Na81 92.1(4) 3_656 3_757 ?
Na5 Na81 Na81 163.4(19) 3_666 3_757 ?
Na81 Na81 Na81 83.1(15) 3_767 3_757 ?

loop_
_geom_bond_atom_site_label_1
_geom_bond_atom_site_label_2
_geom_bond_distance
_geom_bond_site_symmetry_2
_geom_bond_publ_flag
Pb1 Pb2 3.0575(13) . ?
Pb1 Pb5 3.1173(13) . ?
Pb1 Na1 3.309(6) 3_666 ?
Pb1 Na1 3.309(6) 3_656 ?
Pb1 Na4 3.335(9) 3_656 ?
Pb1 Na4 3.335(9) 3_666 ?
Pb1 Na5 3.630(19) 1_556 ?
Pb1 Na8 3.65(4) . ?
Pb1 Ba1 3.7992(12) 1_545 ?
Pb1 Ba1 3.7992(12) . ?
Pb2 Pb3 3.1008(13) . ?
Pb2 Na1 3.201(10) 1_556 ?
Pb2 Na5 3.387(10) 3_666 ?
Pb2 Na5 3.387(10) 3_656 ?
Pb2 Na7 3.42(2) 3_666 ?
Pb2 Na1 3.635(8) 3_666 ?
Pb2 Na1 3.635(8) 3_656 ?
Pb2 Ba1 3.6723(11) 1_545 ?
Pb2 Ba1 3.6723(11) . ?
Pb3 Pb4 3.0467(14) . ?
Pb3 Na2 3.212(11) . ?
Pb3 Na6 3.311(9) 1_545 ?
Pb3 Na6 3.311(9) . ?
Pb3 Na7 3.373(18) 3_666 ?
Pb3 Na2 3.594(9) 3_656 ?
Pb3 Na2 3.594(9) 3_666 ?
Pb3 Ba1 3.6786(12) . ?
Pb3 Ba1 3.6787(12) 1_545 ?
Pb4 Pb5 3.0713(14) . ?
Pb4 Na2 3.381(7) 3_666 ?
Pb4 Na2 3.381(7) 3_656 ?
Pb4 Na3 3.409(8) 3_656 ?
Pb4 Na3 3.409(8) 3_666 ?
Pb4 Ba1 3.7788(12) . ?
Pb4 Ba1 3.7789(12) 1_545 ?
Pb5 Na3 3.369(12) 1_455 ?
Pb5 Na71 3.38(4) 3_566 ?
Pb5 Na3 3.445(10) 3_656 ?
Pb5 Na3 3.445(10) 3_666 ?
Pb5 Na4 3.540(11) 3_666 ?
Pb5 Na4 3.540(11) 3_656 ?
Pb5 Ba1 3.8109(12) 1_545 ?
Pb5 Ba1 3.8109(12) . ?
Pb6 Na7 3.231(10) 1_545 ?
Pb6 Na7 3.231(10) . ?
Pb6 Na4 3.314(14) 1_455 ?
Pb6 Na8 3.37(4) 1_554 ?
Pb6 Na5 3.367(13) . ?
Pb6 Na81 3.39(3) 1_454 ?
Pb6 Na6 3.418(17) 3_666 ?
Pb6 Na8 3.46(2) 3_556 ?
Pb6 Na8 3.46(2) 3_566 ?
Pb6 Na71 3.49(4) 1_545 ?
Pb6 Na71 3.49(4) . ?
Pb6 Na81 3.59(3) 3_656 ?
Ba1 Pb2 3.6723(11) 1_565 ?
Ba1 Pb3 3.6786(12) 1_565 ?
Ba1 Na4 3.685(14) 3_666 ?
Ba1 Na3 3.690(12) 3_666 ?
Ba1 Na1 3.698(10) 3_666 ?
Ba1 Na2 3.730(12) 3_666 ?
Ba1 Pb4 3.7788(12) 1_565 ?
Ba1 Pb1 3.7992(12) 1_565 ?
Ba1 Pb5 3.8109(12) 1_565 ?
Ba1 Na6 4.257(17) . ?
Ba1 Na5 4.495(18) 3_666 ?
Na1 Pb2 3.201(10) 1_554 ?
Na1 Pb1 3.309(6) 3_666 ?
Na1 Pb1 3.309(6) 3_656 ?
Na1 Na5 3.633(18) . ?
Na1 Pb2 3.635(8) 3_666 ?
Na1 Pb2 3.635(8) 3_656 ?
Na1 Na1 3.695(15) 3_655 ?
Na1 Na1 3.695(15) 3_665 ?
Na1 Ba1 3.698(10) 3_666 ?
Na1 Na5 3.756(14) 3_655 ?
Na1 Na5 3.756(14) 3_665 ?
Na1 Na4 3.81(2) . ?
Na2 Pb4 3.381(7) 3_666 ?
Na2 Pb4 3.381(7) 3_656 ?
Na2 Pb3 3.594(9) 3_656 ?
Na2 Pb3 3.594(9) 3_666 ?
Na2 Na6 3.71(2) 3_666 ?
Na2 Ba1 3.731(12) 3_666 ?
Na2 Na6 3.807(17) 1_545 ?
Na2 Na6 3.807(17) . ?
Na2 Na2 3.936(17) 3_656 ?
Na2 Na2 3.936(17) 3_666 ?
Na2 Na71 4.05(5) 3_666 ?
Na3 Pb5 3.369(12) 1_655 ?
Na3 Pb4 3.409(8) 3_656 ?
Na3 Pb4 3.409(8) 3_666 ?
Na3 Pb5 3.445(10) 3_656 ?
Na3 Pb5 3.445(10) 3_666 ?
Na3 Na3 3.488(16) 3_766 ?
Na3 Na3 3.488(16) 3_756 ?
Na3 Ba1 3.690(12) 3_666 ?
Na3 Na71 3.84(7) 3_666 ?
Na4 Na81 3.28(5) 1_554 ?
Na4 Pb6 3.314(14) 1_655 ?
Na4 Pb1 3.335(9) 3_656 ?
Na4 Pb1 3.335(9) 3_666 ?
Na4 Pb5 3.540(10) 3_666 ?
Na4 Pb5 3.540(10) 3_656 ?
Na4 Ba1 3.685(13) 3_666 ?
Na4 Na8 3.73(3) 3_656 ?
Na4 Na8 3.73(3) 3_666 ?
Na4 Na71 3.96(3) 1_655 ?
Na4 Na71 3.96(3) 1_645 ?
Na5 Pb2 3.387(10) 3_666 ?
Na5 Pb2 3.387(10) 3_656 ?
Na5 Na7 3.58(2) 1_545 ?
Na5 Na7 3.58(2) . ?
Na5 Pb1 3.630(19) 1_554 ?
Na5 Na6 3.74(3) 3_666 ?
Na5 Na1 3.756(14) 3_655 ?
Na5 Na1 3.756(14) 3_665 ?
Na5 Na81 3.86(3) 3_656 ?
Na5 Na81 3.86(3) 3_666 ?
Na6 Na7 3.297(17) 3_676 ?
Na6 Na7 3.297(17) 3_666 ?
Na6 Pb3 3.311(9) 1_565 ?
Na6 Pb6 3.418(16) 3_666 ?
Na6 Na2 3.71(2) 3_666 ?
Na6 Na5 3.74(3) 3_666 ?
Na6 Na2 3.807(17) 1_565 ?
Na6 Na71 4.03(3) 3_676 ?
Na6 Na71 4.03(3) 3_666 ?
Na7 Na71 2.73(6) . ?
Na7 Na81 3.17(4) 3_666 ?
Na7 Pb6 3.231(10) 1_565 ?
Na7 Na6 3.297(17) 3_676 ?
Na7 Na6 3.297(17) 3_666 ?
Na7 Pb3 3.373(18) 3_666 ?
Na7 Pb2 3.42(2) 3_666 ?
Na7 Na5 3.58(2) 1_565 ?
Na7 Na8 3.96(4) 3_566 ?
Na71 Pb5 3.38(4) 3_566 ?
Na71 Pb6 3.49(4) 1_565 ?
Na71 Na8 3.65(7) 3_566 ?
Na71 Na3 3.84(7) 3_666 ?
Na71 Na4 3.96(3) 1_455 ?
Na71 Na4 3.96(3) 1_465 ?
Na71 Na6 4.03(3) 3_676 ?
Na71 Na6 4.03(3) 3_666 ?
Na71 Na2 4.05(5) 3_666 ?
Na8 Na81 2.54(6) 1_455 ?
Na8 Na81 2.958(19) 3_667 ?
Na8 Na81 2.958(19) 3_657 ?
Na8 Pb6 3.37(4) 1_556 ?
Na8 Pb6 3.46(2) 3_556 ?
Na8 Pb6 3.46(2) 3_566 ?
Na8 Na71 3.65(7) 3_566 ?
Na8 Na4 3.73(3) 3_656 ?
Na8 Na4 3.73(3) 3_666 ?
Na8 Na8 3.76(6) 3_567 ?
Na8 Na8 3.76(6) 3_557 ?
Na81 Na8 2.54(6) 1_655 ?
Na81 Na8 2.958(19) 3_667 ?
Na81 Na8 2.958(19) 3_657 ?
Na81 Na7 3.17(4) 3_666 ?
Na81 Na4 3.28(5) 1_556 ?
Na81 Pb6 3.39(3) 1_656 ?
Na81 Pb6 3.59(3) 3_656 ?
Na81 Pb6 3.59(3) 3_666 ?
Na81 Na5 3.86(3) 3_656 ?
Na81 Na5 3.86(3) 3_666 ?
Na81 Na81 4.04(6) 3_767 ?
Na81 Na81 4.04(6) 3_757 ?
